data_2105724
loop_
_publ_author_name
'Munn, Alexis S.'
'Clarkson, Guy J.'
'Walton, Richard I.'

_publ_section_title
;
 Distortions of a flexible metal-organic framework from substituted
 pendant ligands
;
_journal_coeditor_code BI5024
_journal_issue 1
_journal_name_full 'Acta Crystallographica Section B'
_journal_page_first 11
_journal_page_last 18
_journal_paper_doi 10.1107/S2052520613027224
_journal_volume 70
_journal_year 2014
_chemical_formula_moiety 'C14 H11 Co N O6'
_chemical_formula_sum 'C14 H11 Co N O6'
_chemical_formula_weight 348.17
_space_group_IT_number 62
_symmetry_cell_setting orthorhombic
_symmetry_space_group_name_Hall '-P 2ac 2n'
_symmetry_space_group_name_H-M 'P n m a'
_atom_sites_solution_hydrogens geom
_atom_sites_solution_primary direct
_atom_sites_solution_secondary difmap
_audit_creation_method SHELXL-97
_cell_angle_alpha 90.00
_cell_angle_beta 90.00
_cell_angle_gamma 90.00
_cell_formula_units_Z 4
_cell_length_a 7.1507(2)
_cell_length_b 18.1353(4)
_cell_length_c 11.6447(3)
_cell_measurement_reflns_used 2929
_cell_measurement_temperature 100(2)
_cell_measurement_theta_max 70.57
_cell_measurement_theta_min 3.79
_cell_volume 1510.09(7)
_computing_cell_refinement 'CrysAlisRED, (Oxford Diffraction, 2006)'
_computing_data_collection 'CrysAlisCCD (Oxford Diffraction, 2006)'
_computing_data_reduction CrysAlisRED
_computing_molecular_graphics 'SHELXTL (Sheldrick, 2008)'
_computing_publication_material SHELXTL
_computing_structure_refinement 'SHELXL97 (Sheldrick, 2008)'
_computing_structure_solution 'SHELXS97 (Sheldrick, 2008)'
_diffrn_ambient_temperature 100(2)
_diffrn_detector_area_resol_mean 10.2833
_diffrn_measured_fraction_theta_full 0.997
_diffrn_measured_fraction_theta_max 0.997
_diffrn_measurement_device_type 'Oxford Diffraction Gemini R'
_diffrn_measurement_method '\f & \w scans'
_diffrn_radiation_monochromator graphite
_diffrn_radiation_source 'Enhance (Cu) X-ray Source'
_diffrn_radiation_type CuK\a
_diffrn_radiation_wavelength 1.54178
_diffrn_reflns_av_R_equivalents 0.0510
_diffrn_reflns_av_sigmaI/netI 0.0338
_diffrn_reflns_limit_h_max 8
_diffrn_reflns_limit_h_min -5
_diffrn_reflns_limit_k_max 20
_diffrn_reflns_limit_k_min -22
_diffrn_reflns_limit_l_max 13
_diffrn_reflns_limit_l_min -14
_diffrn_reflns_number 7235
_diffrn_reflns_theta_full 70.68
_diffrn_reflns_theta_max 70.68
_diffrn_reflns_theta_min 4.51
_diffrn_standards_decay_% 0
_exptl_absorpt_coefficient_mu 9.182
_exptl_absorpt_correction_T_max 1.00
_exptl_absorpt_correction_T_min 0.44
_exptl_absorpt_correction_type multi-scan
_exptl_absorpt_process_details 'ABSPACK (Oxford Diffraction, 2006)'
_exptl_crystal_colour pink
_exptl_crystal_density_diffrn 1.531
_exptl_crystal_density_method 'not measured'
_exptl_crystal_description block
_exptl_crystal_F_000 708
_exptl_crystal_size_max 0.36
_exptl_crystal_size_mid 0.06
_exptl_crystal_size_min 0.06
_refine_diff_density_max 0.951
_refine_diff_density_min -0.394
_refine_ls_extinction_method none
_refine_ls_goodness_of_fit_ref 1.081
_refine_ls_hydrogen_treatment constr
_refine_ls_matrix_type full
_refine_ls_number_parameters 128
_refine_ls_number_reflns 1496
_refine_ls_number_restraints 25
_refine_ls_restrained_S_all 1.092
_refine_ls_R_factor_all 0.0550
_refine_ls_R_factor_gt 0.0529
_refine_ls_shift/su_max 0.000
_refine_ls_shift/su_mean 0.000
_refine_ls_structure_factor_coef Fsqd
_refine_ls_weighting_details 'calc w=1/[\s^2^(Fo^2^)+(0.0698P)^2^+3.5094P] where P=(Fo^2^+2Fc^2^)/3'
_refine_ls_weighting_scheme calc
_refine_ls_wR_factor_gt 0.1341
_refine_ls_wR_factor_ref 0.1359
_reflns_number_gt 1426
_reflns_number_total 1496
_reflns_threshold_expression I>2\s(I)
_cod_data_source_file bi5024sup1.cif
_cod_data_source_block Co-BDC-4-methyoxy-PNO
_cod_original_sg_symbol_Hall '-p 2ac 2n'
_cod_database_code 2105724

loop_
_symmetry_equiv_pos_as_xyz
'x, y, z'
'-x+1/2, -y, z+1/2'
'-x, y+1/2, -z'
'x+1/2, -y+1/2, -z+1/2'
'-x, -y, -z'
'x-1/2, y, -z-1/2'
'x, -y-1/2, z'
'-x-1/2, y-1/2, z-1/2'

loop_
_atom_site_type_symbol
_atom_site_label
_atom_site_fract_x
_atom_site_fract_y
_atom_site_fract_z
_atom_site_U_iso_or_equiv
_atom_site_adp_type
_atom_site_calc_flag
_atom_site_refinement_flags
_atom_site_occupancy
_atom_site_symmetry_multiplicity
_atom_site_disorder_assembly
_atom_site_disorder_group
Co Co1 0.22106(9) 0.7500 0.24179(5) 0.0103(2) Uani d S 1 2 . .
O O1 0.1264(4) 0.66666(16) 0.3479(3) 0.0389(7) Uani d U 1 1 . .
O O2 -0.1838(4) 0.66827(15) 0.3686(3) 0.0342(6) Uani d U 1 1 . .
C C2 -0.0250(5) 0.6408(2) 0.3801(4) 0.0342(7) Uani d U 1 1 . .
C C3 -0.0135(5) 0.5673(2) 0.4425(4) 0.0353(8) Uani d U 1 1 . .
C C4 0.1395(7) 0.5221(3) 0.4274(6) 0.0661(19) Uani d . 1 1 . .
H H4 0.2366 0.5367 0.3765 0.079 Uiso calc R 1 1 . .
C C5 -0.1530(7) 0.5442(3) 0.5145(6) 0.0666(19) Uani d . 1 1 . .
H H5 -0.2607 0.5742 0.5247 0.080 Uiso calc R 1 1 . .
O O6 -0.0343(4) 0.7500 0.1599(3) 0.0193(7) Uani d SD 1 2 . .
N N7 -0.0485(5) 0.7414(2) 0.0481(3) 0.0255(14) Uani d PGD 0.50 1 A -1
C C8 -0.0432(9) 0.8029(2) -0.0233(3) 0.033(3) Uani d PG 0.50 1 A -1
H H8 -0.0297 0.8507 0.0088 0.039 Uiso calc PR 0.50 1 A -1
C C9 -0.0578(9) 0.7942(2) -0.1415(3) 0.029(2) Uani d PG 0.50 1 A -1
H H9 -0.0542 0.8362 -0.1903 0.035 Uiso calc PR 0.50 1 A -1
C C10 -0.0776(7) 0.7242(3) -0.1885(3) 0.029(2) Uani d PGD 0.50 1 A -1
C C11 -0.0828(10) 0.6628(2) -0.1172(3) 0.0309(18) Uani d PG 0.50 1 A -1
H H11 -0.0963 0.6149 -0.1493 0.037 Uiso calc PR 0.50 1 A -1
C C12 -0.0683(9) 0.6714(2) 0.0011(3) 0.029(2) Uani d PG 0.50 1 A -1
H H12 -0.0719 0.6294 0.0498 0.035 Uiso calc PR 0.50 1 A -1
O O13 -0.0922(9) 0.7116(4) -0.3012(5) 0.0444(15) Uani d PD 0.50 1 A -1
C C14 -0.0802(12) 0.7739(5) -0.3774(7) 0.046(3) Uani d PD 0.50 1 A -1
H H14A -0.0996 0.7575 -0.4567 0.069 Uiso calc PR 0.50 1 A -1
H H14B 0.0436 0.7966 -0.3705 0.069 Uiso calc PR 0.50 1 A -1
H H14C -0.1765 0.8100 -0.3569 0.069 Uiso calc PR 0.50 1 A -1

loop_
_atom_site_aniso_label
_atom_site_aniso_U_11
_atom_site_aniso_U_22
_atom_site_aniso_U_33
_atom_site_aniso_U_12
_atom_site_aniso_U_13
_atom_site_aniso_U_23
Co1 0.0100(4) 0.0071(4) 0.0139(4) 0.000 0.0005(2) 0.000
O1 0.0186(11) 0.0382(13) 0.0600(16) -0.0035(10) -0.0008(11) 0.0364(12)
O2 0.0191(11) 0.0322(13) 0.0514(15) 0.0060(10) 0.0042(11) 0.0295(11)
C2 0.0169(11) 0.0338(13) 0.0519(14) 0.0013(10) 0.0013(11) 0.0292(12)
C3 0.0171(14) 0.0349(16) 0.0539(18) 0.0019(13) 0.0014(14) 0.0284(15)
C4 0.031(2) 0.064(3) 0.103(5) 0.012(2) 0.026(3) 0.059(3)
C5 0.032(2) 0.059(3) 0.109(5) 0.021(2) 0.025(3) 0.060(3)
O6 0.0123(16) 0.0335(19) 0.0122(15) 0.000 0.0002(12) 0.000
N7 0.012(2) 0.049(4) 0.015(2) 0.002(4) 0.0005(17) -0.016(4)
C8 0.019(4) 0.052(7) 0.028(5) -0.003(4) 0.002(3) -0.009(5)
C9 0.028(4) 0.035(6) 0.024(5) -0.006(4) -0.005(4) 0.009(4)
C10 0.019(4) 0.048(6) 0.020(4) 0.004(3) -0.004(3) 0.000(3)
C11 0.034(4) 0.031(5) 0.028(4) 0.004(4) -0.003(3) -0.010(4)
C12 0.027(5) 0.042(6) 0.018(4) 0.006(4) 0.007(3) -0.010(4)
O13 0.040(3) 0.077(4) 0.016(3) -0.005(3) -0.001(3) -0.006(3)
C14 0.033(4) 0.086(9) 0.020(4) -0.005(4) -0.002(3) 0.004(4)

loop_
_atom_type_symbol
_atom_type_description
_atom_type_scat_dispersion_real
_atom_type_scat_dispersion_imag
_atom_type_scat_source
C C 0.0181 0.0091 'International Tables Vol C Tables 4.2.6.8 and 6.1.1.4'
H H 0.0000 0.0000 'International Tables Vol C Tables 4.2.6.8 and 6.1.1.4'
N N 0.0311 0.0180 'International Tables Vol C Tables 4.2.6.8 and 6.1.1.4'
O O 0.0492 0.0322 'International Tables Vol C Tables 4.2.6.8 and 6.1.1.4'
Co Co -2.3653 3.6143 'International Tables Vol C Tables 4.2.6.8 and 6.1.1.4'

loop_
_geom_angle_atom_site_label_1
_geom_angle_atom_site_label_2
_geom_angle_atom_site_label_3
_geom_angle_site_symmetry_1
_geom_angle_site_symmetry_3
_geom_angle
O6 Co1 O1 . 7_575 89.23(10)
O6 Co1 O1 . . 89.23(10)
O1 Co1 O1 7_575 . 94.0(2)
O6 Co1 O2 . 4_565 90.22(10)
O1 Co1 O2 7_575 4_565 87.44(13)
O1 Co1 O2 . 4_565 178.43(14)
O6 Co1 O2 . 6_656 90.22(10)
O1 Co1 O2 7_575 6_656 178.43(14)
O1 Co1 O2 . 6_656 87.44(13)
O2 Co1 O2 4_565 6_656 91.09(19)
O6 Co1 O6 . 6_656 174.38(9)
O1 Co1 O6 7_575 6_656 86.93(10)
O1 Co1 O6 . 6_656 86.93(10)
O2 Co1 O6 4_565 6_656 93.71(10)
O2 Co1 O6 6_656 6_656 93.71(10)
C2 O1 Co1 . . 138.1(2)
C2 O2 Co1 . 6_556 130.6(2)
O1 C2 O2 . . 127.7(3)
O1 C2 C3 . . 115.5(3)
O2 C2 C3 . . 116.8(3)
C5 C3 C4 . . 118.3(4)
C5 C3 C2 . . 121.5(4)
C4 C3 C2 . . 120.2(4)
C3 C4 C5 . 5_566 120.6(4)
C3 C4 H4 . . 119.7
C5 C4 H4 5_566 . 119.7
C3 C5 C4 . 5_566 121.0(4)
C3 C5 H5 . . 119.5
C4 C5 H5 5_566 . 119.5
N7 O6 Co1 7_575 . 121.8(3)
N7 O6 Co1 . . 121.8(3)
N7 O6 Co1 7_575 6_556 118.5(3)
N7 O6 Co1 . 6_556 118.5(3)
Co1 O6 Co1 . 6_556 119.22(15)
O6 N7 C8 . . 119.7(2)
O6 N7 C12 . . 120.4(2)
C8 N7 C12 . . 120.0
N7 C8 C9 . . 120.0
N7 C8 H8 . . 120.0
C9 C8 H8 . . 120.0
C8 C9 C10 . . 120.0
C8 C9 H9 . . 120.0
C10 C9 H9 . . 120.0
O13 C10 C11 . . 116.6(4)
O13 C10 C9 . . 123.4(4)
C11 C10 C9 . . 120.0
C10 C11 C12 . . 120.0
C10 C11 H11 . . 120.0
C12 C11 H11 . . 120.0
C11 C12 N7 . . 120.0
C11 C12 H12 . . 120.0
N7 C12 H12 . . 120.0
C10 O13 C14 . . 117.8(6)

loop_
_geom_bond_atom_site_label_1
_geom_bond_atom_site_label_2
_geom_bond_site_symmetry_2
_geom_bond_distance
Co1 O6 . 2.060(3)
Co1 O1 7_575 2.066(2)
Co1 O1 . 2.066(2)
Co1 O2 4_565 2.077(2)
Co1 O2 6_656 2.077(2)
Co1 O6 6_656 2.091(3)
O1 C2 . 1.239(5)
O2 C2 . 1.247(5)
O2 Co1 6_556 2.077(2)
C2 C3 . 1.519(5)
C3 C5 . 1.369(6)
C3 C4 . 1.379(7)
C4 C5 5_566 1.384(6)
C4 H4 . 0.9500
C5 C4 5_566 1.384(6)
C5 H5 . 0.9500
O6 N7 7_575 1.315(4)
O6 N7 . 1.315(4)
O6 Co1 6_556 2.091(3)
N7 C8 . 1.3900
N7 C12 . 1.3900
C8 C9 . 1.3900
C8 H8 . 0.9500
C9 C10 . 1.3900
C9 H9 . 0.9500
C10 O13 . 1.337(7)
C10 C11 . 1.3900
C11 C12 . 1.3900
C11 H11 . 0.9500
C12 H12 . 0.9500
O13 C14 . 1.439(10)
C14 H14A . 0.9800
C14 H14B . 0.9800
C14 H14C . 0.9800
